data_1510981
loop_
_publ_author_name
'Huppertz, H.'
'Heymann, G.'

_publ_section_title
;
 Multianvil high-pressure/high-temperature synthesis, crystal structure,
 and thermal behaviour of the rare-earth borogermanate Ce6 (B O4)2 Ge9 O22
;
_journal_name_full 'Journal of Solid State Chemistry'
_journal_page_first 370
_journal_page_last 377
_journal_paper_doi 10.1016/j.jssc.2005.10.028
_journal_volume 179
_journal_year 2006
_chemical_formula_sum 'B2 Ce6 Ge9 O30'
_chemical_name_systematic 'Ce6 (B O4)2 Ge9 O22'
_space_group_IT_number 14
_symmetry_space_group_name_Hall '-P 2yn'
_symmetry_space_group_name_H-M 'P 1 21/n 1'
_cell_angle_alpha 90
_cell_angle_beta 95.94
_cell_angle_gamma 90
_cell_formula_units_Z 2
_cell_length_a 8.77
_cell_length_b 10.794
_cell_length_c 10.791
_cell_volume 1016.028
_citation_journal_id_ASTM JSSCBI
_cod_data_source_file boron_65.cif
_cod_data_source_block B2Ce6Ge9O30
_cod_original_sg_symbol_Hall '-P 2ybc (x-z,y,z)'
_cod_database_code 1510981

loop_
_symmetry_equiv_pos_as_xyz
x,y,z
-x+1/2,y+1/2,-z+1/2
-x,-y,-z
x-1/2,-y-1/2,z-1/2

loop_
_atom_site_label
_atom_site_type_symbol
_atom_site_fract_x
_atom_site_fract_y
_atom_site_fract_z
_atom_site_occupancy
_atom_site_U_iso_or_equiv
O9 O-2 -0.1444 0.9849 0.2908 1 0.0
Ce1 Ce+3 0.0449 0.66854 0.05792 1 0.0
O6 O-2 0.0763 0.8061 0.2657 1 0.0
O10 O-2 0.0808 0.5314 0.2666 1 0.0
Ce3 Ce+3 -0.00344 0.8224 -0.26835 1 0.0
O3 O-2 0.1333 0.5174 -0.0829 1 0.0
O15 O-2 0.3109 0.711 -0.086 1 0.0
O8 O-2 -0.1963 0.6843 -0.3882 1 0.0
Ge4 Ge+4 -0.12491 0.51459 0.26025 1 0.0
Ge3 Ge+4 0 1 0 1 0.0
O12 O-2 0.109 1.1292 -0.0716 1 0.0
O5 O-2 0.2972 0.5466 0.128 1 0.0
O4 O-2 -0.1737 0.6707 0.1958 1 0.0
Ce2 Ce+3 -0.34804 0.83259 -0.0539 1 0.0
O11 O-2 0.1169 0.866 -0.0605 1 0.0
Ge5 Ge+4 0.34524 0.53813 -0.03151 1 0.0
Ge1 Ge+4 -0.1356 0.8279 0.23718 1 0.0
B1 B+3 -0.2209 0.6626 0.475 1 0.0
O2 O-2 0.1387 1.0258 0.1386 1 0.0
O13 O-2 0.4499 0.391 -0.0147 1 0.0
O14 O-2 -0.1211 0.5686 0.4284 1 0.0
O1 O-2 -0.1457 0.6864 -0.1361 1 0.0
Ge2 Ge+4 -0.25082 0.58215 -0.24891 1 0.0
O7 O-2 -0.144 0.3567 0.313 1 0.0
